data_9016916
loop_
_publ_author_name
'Yamanaka, T.'
'Kyono, A.'
'Nakamoto, Y.'
'Meng, Y.'
'Kharlamova, S.'
'Struzhkin, V. V.'
'Mao, H.'

_publ_section_title
;
 High-pressure phase transitions of Fe3-xTixO4 solid solution
 up to 60 GPa correlated with electronic spin transition
 Note: P = 14 GPa
;
_journal_name_full 'American Mineralogist'
_journal_page_first 736
_journal_page_last 744
_journal_volume 98
_journal_year 2013
_chemical_compound_source Synthetic
_chemical_formula_sum 'Fe2 O4 Ti'
_chemical_name_mineral Ulvospinel
_space_group_IT_number 141
_space_group_name_Hall '-I 4bd 2'
_space_group_name_H-M_alt 'I 41/a m d :2'
_symmetry_space_group_name_H-M 'I 41/a m d :2'
_cell_angle_alpha 90
_cell_angle_beta 90
_cell_angle_gamma 90
_cell_length_a 5.9052
_cell_length_b 5.9052
_cell_length_c 8.1834
_cell_formula_units_Z 4
_cell_volume 285.367
_database_code_amcsd 0019931
_diffrn_ambient_pressure 1.4e+07
_exptl_crystal_density_diffrn 5.204
_cod_data_source_file inputs/fixed/downloads/05/05543.cif
_cod_data_source_block 05543
_cod_original_sg_symbol_H-M 'I 41/a m d'
_cod_original_formula_sum 'Fe2 Ti O4'
_cod_database_code 9016916

loop_
_space_group_symop_operation_xyz
x,y,z
1/2+x,1/2+y,1/2+z
1/4-y,3/4-x,1/4+z
3/4-y,1/4-x,3/4+z
1/4+y,3/4+x,1/4-z
3/4+y,1/4+x,3/4-z
1/4+y,3/4-x,1/4-z
3/4+y,1/4-x,3/4-z
1/4-y,3/4+x,1/4+z
3/4-y,1/4+x,3/4+z
1/2+x,-y,1/2+z
+x,1/2-y,+z
1/2-x,y,1/2-z
-x,1/2+y,-z
1/2+x,y,1/2-z
+x,1/2+y,-z
1/2-x,-y,1/2+z
-x,1/2-y,+z
1/4+y,1/4+x,3/4+z
3/4+y,3/4+x,1/4+z
1/4-y,1/4-x,3/4-z
3/4-y,3/4-x,1/4-z
1/4-y,1/4+x,3/4-z
3/4-y,3/4+x,1/4-z
1/4+y,1/4-x,3/4+z
3/4+y,3/4-x,1/4+z
-x,y,z
1/2-x,1/2+y,1/2+z
x,-y,-z
1/2+x,1/2-y,1/2-z
-x,-y,-z
1/2-x,1/2-y,1/2-z

loop_
_atom_site_label
_atom_site_fract_x
_atom_site_fract_y
_atom_site_fract_z
Fe1 0.00000 0.00000 0.50000
Ti2 0.00000 0.75000 0.12500
O 0.00000 0.02930 0.25220

loop_
_cod_related_entry_id
_cod_related_entry_database
_cod_related_entry_code
1 AMCSD 0019931
